data_7047821
loop_
_publ_author_name
'Li, Min'
'Wang, Chaopan'
'Chen, Jue'
'Guo, Zhiyong'
'Mou, Zehuai'
'Luo, Yunjie'

_publ_section_title
;
 Controlled iso-specific polymerization of 2-vinylpyridine catalyzed by
 arylamide-ligated rare-earth metal aminobenzyl complexes.
;
_journal_issue 44
_journal_name_full 'Dalton transactions (Cambridge, England : 2003)'
_journal_page_first 15967
_journal_page_last 15976
_journal_paper_doi 10.1039/c8dt03330g
_journal_volume 47
_journal_year 2018
_chemical_formula_moiety '2(C37 H46 N5 Y), 2[C7H8]'
_chemical_formula_sum 'C88 H108 N10 Y2'
_chemical_formula_weight 1483.66
_chemical_properties_physical Air-sensitive,Moisture-sensitive,Oxygen-sensitive
_space_group_crystal_system triclinic
_space_group_IT_number 2
_space_group_name_Hall '-P 1'
_space_group_name_H-M_alt 'P -1'
_symmetry_space_group_name_Hall '-P 1'
_symmetry_space_group_name_H-M 'P -1'
_atom_sites_solution_hydrogens geom
_audit_creation_method SHELXL-2018/3
_audit_update_record
;
2018-10-16 deposited with the CCDC.
2018-10-18 downloaded from the CCDC.
;
_cell_angle_alpha 107.620(3)
_cell_angle_beta 99.596(3)
_cell_angle_gamma 90.938(3)
_cell_formula_units_Z 2
_cell_length_a 10.7785(14)
_cell_length_b 19.049(2)
_cell_length_c 20.938(3)
_cell_measurement_reflns_used 31138
_cell_measurement_temperature 293(2)
_cell_measurement_theta_max 25.000
_cell_measurement_theta_min 3.061
_cell_volume 4029.7(9)
_computing_cell_refinement rapid-auto
_computing_data_collection 'rapid-auto (rigaku, 1998)'
_computing_data_reduction 'crystalstructure (rigaku/msc, 2004)'
_computing_molecular_graphics 'Olex2 (Dolomanov et al., 2009)'
_computing_publication_material 'Olex2 (Dolomanov et al., 2009)'
_computing_structure_refinement 'SHELXL-2018/3 (Sheldrick, 2018)'
_computing_structure_solution 'SHELXS-97 (Sheldrick, 1990)'
_diffrn_ambient_temperature 293(2)
_diffrn_measured_fraction_theta_full 0.989
_diffrn_measured_fraction_theta_max 0.989
_diffrn_measurement_device_type 'multiwire proportional'
_diffrn_measurement_method 'phi and omega scans'
_diffrn_radiation_type MoK\a
_diffrn_radiation_wavelength 0.71073
_diffrn_reflns_av_R_equivalents 0.1381
_diffrn_reflns_av_unetI/netI 0.2087
_diffrn_reflns_Laue_measured_fraction_full 0.989
_diffrn_reflns_Laue_measured_fraction_max 0.989
_diffrn_reflns_limit_h_max 12
_diffrn_reflns_limit_h_min -12
_diffrn_reflns_limit_k_max 22
_diffrn_reflns_limit_k_min -21
_diffrn_reflns_limit_l_max 24
_diffrn_reflns_limit_l_min -24
_diffrn_reflns_number 31138
_diffrn_reflns_point_group_measured_fraction_full 0.989
_diffrn_reflns_point_group_measured_fraction_max 0.989
_diffrn_reflns_theta_full 25.000
_diffrn_reflns_theta_max 25.000
_diffrn_reflns_theta_min 3.061
_exptl_absorpt_coefficient_mu 1.483
_exptl_crystal_colour yellow
_exptl_crystal_density_diffrn 1.223
_exptl_crystal_description block
_exptl_crystal_F_000 1568
_exptl_crystal_size_max 0.200
_exptl_crystal_size_mid 0.180
_exptl_crystal_size_min 0.150
_refine_diff_density_max 0.610
_refine_diff_density_min -0.722
_refine_diff_density_rms 0.086
_refine_ls_extinction_method none
_refine_ls_goodness_of_fit_ref 0.920
_refine_ls_hydrogen_treatment constr
_refine_ls_matrix_type full
_refine_ls_number_parameters 755
_refine_ls_number_reflns 14023
_refine_ls_number_restraints 20
_refine_ls_restrained_S_all 0.921
_refine_ls_R_factor_all 0.2254
_refine_ls_R_factor_gt 0.0944
_refine_ls_shift/su_max 0.032
_refine_ls_shift/su_mean 0.000
_refine_ls_structure_factor_coef Fsqd
_refine_ls_weighting_details 'w=1/[\s^2^(Fo^2^)+(0.1439P)^2^] where P=(Fo^2^+2Fc^2^)/3'
_refine_ls_weighting_scheme calc
_refine_ls_wR_factor_gt 0.2261
_refine_ls_wR_factor_ref 0.2933
_reflns_Friedel_coverage 0.000
_reflns_number_gt 5302
_reflns_number_total 14023
_reflns_threshold_expression 'I > 2\s(I)'
_cod_data_source_file c8dt03330g2.cif
_cod_data_source_block a
_cod_depositor_comments 'Adding full bibliography for 7047820--7047822.cif.'
_cod_original_cell_volume 4029.8(9)
_cod_database_code 7047821
_shelx_shelxl_version_number 2018/3
_shelx_space_group_comment
;
The symmetry employed for this shelxl refinement is uniquely defined
by the following loop, which should always be used as a source of
symmetry information in preference to the above space-group names.
They are only intended as comments.
;
_shelx_estimated_absorpt_t_min 0.756
_shelx_estimated_absorpt_t_max 0.808

loop_
_space_group_symop_operation_xyz
'x, y, z'
'-x, -y, -z'

loop_
_atom_site_label
_atom_site_type_symbol
_atom_site_fract_x
_atom_site_fract_y
_atom_site_fract_z
_atom_site_U_iso_or_equiv
_atom_site_adp_type
_atom_site_occupancy
_atom_site_site_symmetry_order
_atom_site_calc_flag
_atom_site_refinement_flags_posn
_atom_site_refinement_flags_adp
Y1 Y 0.02334(8) 0.48399(5) 0.31325(5) 0.0697(3) Uani 1 1 d . .
N1 N -0.2191(7) 0.4578(4) 0.3092(4) 0.070(2) Uani 1 1 d . .
N2 N 0.2859(7) 0.4480(4) 0.3631(5) 0.076(2) Uani 1 1 d . .
N3 N 0.0519(7) 0.3639(4) 0.3061(5) 0.077(2) Uani 1 1 d . .
N4 N 0.0960(8) 0.6986(5) 0.2873(5) 0.076(2) Uani 1 1 d . .
N5 N -0.0308(7) 0.5367(4) 0.2328(5) 0.078(2) Uani 1 1 d . .
C1 C -0.0409(8) 0.5455(5) 0.4199(5) 0.079(3) Uani 1 1 d . .
H1A H -0.039465 0.512099 0.447016 0.095 Uiso 1 1 calc R U
H1B H 0.017037 0.587987 0.445307 0.095 Uiso 1 1 calc R U
C2 C -0.1716(5) 0.5697(4) 0.4062(4) 0.075(3) Uani 1 1 d G .
C3 C -0.2052(6) 0.6365(4) 0.4467(3) 0.080(3) Uani 1 1 d G .
H3 H -0.146795 0.666151 0.483180 0.097 Uiso 1 1 calc R U
C4 C -0.3260(7) 0.6589(3) 0.4328(4) 0.094(3) Uani 1 1 d G .
H4 H -0.348495 0.703625 0.459856 0.113 Uiso 1 1 calc R U
C5 C -0.4133(5) 0.6146(4) 0.3783(4) 0.099(4) Uani 1 1 d G .
H5 H -0.494195 0.629642 0.368948 0.119 Uiso 1 1 calc R U
C6 C -0.3798(6) 0.5478(4) 0.3378(3) 0.090(3) Uani 1 1 d G .
H6 H -0.438196 0.518185 0.301364 0.108 Uiso 1 1 calc R U
C7 C -0.2589(7) 0.5254(3) 0.3518(3) 0.071(3) Uani 1 1 d G .
C8 C -0.2358(10) 0.3959(5) 0.3377(6) 0.100(4) Uani 1 1 d . .
H8A H -0.185559 0.407639 0.382480 0.150 Uiso 1 1 calc R U
H8B H -0.209544 0.351392 0.308688 0.150 Uiso 1 1 calc R U
H8C H -0.323016 0.388920 0.340319 0.150 Uiso 1 1 calc R U
C9 C -0.2829(9) 0.4346(5) 0.2382(6) 0.095(3) Uani 1 1 d . .
H9A H -0.370449 0.421658 0.235718 0.142 Uiso 1 1 calc R U
H9B H -0.244719 0.392505 0.212697 0.142 Uiso 1 1 calc R U
H9C H -0.275603 0.474283 0.219382 0.142 Uiso 1 1 calc R U
C10 C 0.2670(8) 0.5168(6) 0.4040(6) 0.075(3) Uani 1 1 d . .
C11 C 0.2547(8) 0.5642(6) 0.3681(7) 0.087(3) Uani 1 1 d . .
H11 H 0.266856 0.618111 0.387294 0.104 Uiso 1 1 calc R U
C12 C 0.2688(9) 0.5219(7) 0.2997(7) 0.094(3) Uani 1 1 d . .
H12 H 0.288555 0.543440 0.265321 0.113 Uiso 1 1 calc R U
C13 C 0.2859(9) 0.4524(6) 0.2983(6) 0.078(3) Uani 1 1 d . .
C14 C 0.2746(10) 0.5303(5) 0.4793(6) 0.101(4) Uani 1 1 d . .
H14A H 0.352419 0.513778 0.497563 0.151 Uiso 1 1 calc R U
H14B H 0.204995 0.503482 0.486740 0.151 Uiso 1 1 calc R U
H14C H 0.271364 0.582076 0.501702 0.151 Uiso 1 1 calc R U
C15 C 0.3184(10) 0.3882(6) 0.2414(6) 0.107(4) Uani 1 1 d . .
H15A H 0.320250 0.403482 0.201897 0.160 Uiso 1 1 calc R U
H15B H 0.255810 0.347886 0.230415 0.160 Uiso 1 1 calc R U
H15C H 0.399585 0.372655 0.256042 0.160 Uiso 1 1 calc R U
C16 C 0.2666(10) 0.3775(5) 0.3767(6) 0.097(3) Uani 1 1 d . .
H16A H 0.310359 0.380668 0.421972 0.116 Uiso 1 1 calc R U
H16B H 0.299431 0.337984 0.343865 0.116 Uiso 1 1 calc R U
C17 C 0.1210(9) 0.3616(5) 0.3708(6) 0.086(3) Uani 1 1 d . .
H17A H 0.105350 0.313257 0.375571 0.103 Uiso 1 1 calc R U
H17B H 0.091276 0.397975 0.407520 0.103 Uiso 1 1 calc R U
C18 C 0.0463(7) 0.2997(3) 0.2510(4) 0.076(3) Uani 1 1 d G .
C19 C -0.0183(6) 0.3030(4) 0.1889(5) 0.095(3) Uani 1 1 d G .
H19 H -0.058703 0.345127 0.186391 0.114 Uiso 1 1 calc R U
C20 C -0.0225(7) 0.2433(6) 0.1303(4) 0.112(4) Uani 1 1 d G .
H20 H -0.065710 0.245515 0.088732 0.134 Uiso 1 1 calc R U
C21 C 0.0379(9) 0.1804(5) 0.1340(4) 0.123(5) Uani 1 1 d G .
H21 H 0.035062 0.140446 0.094866 0.148 Uiso 1 1 calc R U
C22 C 0.1024(7) 0.1771(3) 0.1962(5) 0.112(4) Uani 1 1 d G .
H22 H 0.142841 0.134989 0.198659 0.135 Uiso 1 1 calc R U
C23 C 0.1066(6) 0.2368(4) 0.2547(4) 0.086(3) Uani 1 1 d G .
H23 H 0.149849 0.234601 0.296320 0.103 Uiso 1 1 calc R U
C24 C 0.1299(12) 0.7354(6) 0.3545(8) 0.087(3) Uani 1 1 d . .
C25 C 0.2526(13) 0.7529(5) 0.3688(7) 0.101(4) Uani 1 1 d . .
H25 H 0.299411 0.779661 0.410985 0.121 Uiso 1 1 calc R U
C26 C 0.3000(11) 0.7225(6) 0.3061(8) 0.098(4) Uani 1 1 d . .
H26 H 0.383495 0.725453 0.300421 0.117 Uiso 1 1 calc R U
C27 C 0.2028(12) 0.6900(5) 0.2589(7) 0.082(3) Uani 1 1 d . .
C28 C 0.0334(12) 0.7547(6) 0.4011(6) 0.117(4) Uani 1 1 d . .
H28A H 0.065735 0.796867 0.439512 0.176 Uiso 1 1 calc R U
H28B H 0.016656 0.713516 0.416584 0.176 Uiso 1 1 calc R U
H28C H -0.043270 0.765786 0.376539 0.176 Uiso 1 1 calc R U
C29 C 0.2003(12) 0.6516(7) 0.1864(7) 0.129(5) Uani 1 1 d . .
H29A H 0.284905 0.649343 0.177473 0.194 Uiso 1 1 calc R U
H29B H 0.152023 0.677814 0.159406 0.194 Uiso 1 1 calc R U
H29C H 0.162309 0.602374 0.174884 0.194 Uiso 1 1 calc R U
C30 C -0.0343(10) 0.6737(5) 0.2504(6) 0.090(3) Uani 1 1 d . .
H30A H -0.035707 0.663684 0.202046 0.108 Uiso 1 1 calc R U
H30B H -0.088505 0.713525 0.264520 0.108 Uiso 1 1 calc R U
C31 C -0.0886(10) 0.6051(6) 0.2618(6) 0.093(3) Uani 1 1 d . .
H31A H -0.080422 0.613824 0.310489 0.112 Uiso 1 1 calc R U
H31B H -0.177925 0.598306 0.242692 0.112 Uiso 1 1 calc R U
C32 C -0.0606(9) 0.5102(5) 0.1622(4) 0.098(3) Uani 1 1 d G .
C33 C -0.1531(8) 0.5335(5) 0.1199(6) 0.123(5) Uani 1 1 d G .
H33 H -0.201793 0.571609 0.138462 0.147 Uiso 1 1 calc R U
C34 C -0.1726(9) 0.4997(6) 0.0498(6) 0.170(7) Uani 1 1 d G U
H34 H -0.234478 0.515334 0.021488 0.205 Uiso 1 1 calc R U
C35 C -0.0998(12) 0.4427(6) 0.0220(4) 0.172(7) Uani 1 1 d G U
H35 H -0.112895 0.420177 -0.024886 0.206 Uiso 1 1 calc R U
C36 C -0.0074(10) 0.4194(5) 0.0643(6) 0.179(7) Uani 1 1 d G U
H36 H 0.041374 0.381293 0.045714 0.215 Uiso 1 1 calc R U
C37 C 0.0122(8) 0.4532(5) 0.1344(6) 0.109(4) Uani 1 1 d G .
H37 H 0.074062 0.437567 0.162688 0.131 Uiso 1 1 calc R U
Y2 Y 0.76944(8) -0.01184(5) 0.33113(5) 0.0650(3) Uani 1 1 d . .
N6 N 0.9917(7) -0.0445(4) 0.3034(5) 0.074(2) Uani 1 1 d . .
N7 N 0.5691(7) -0.0481(4) 0.4000(5) 0.068(2) Uani 1 1 d . .
N8 N 0.7317(6) -0.1334(4) 0.3184(4) 0.068(2) Uani 1 1 d . .
N9 N 0.6872(7) 0.2144(5) 0.3289(6) 0.090(3) Uani 1 1 d . .
N10 N 0.7524(7) 0.0518(4) 0.2572(5) 0.086(3) Uani 1 1 d . .
C38 C 0.9298(8) 0.0414(5) 0.4290(5) 0.082(3) Uani 1 1 d . .
H38A H 0.900600 0.084091 0.460169 0.099 Uiso 1 1 calc R U
H38B H 0.952681 0.005708 0.452828 0.099 Uiso 1 1 calc R U
C39 C 1.0434(5) 0.0642(3) 0.4019(3) 0.069(3) Uani 1 1 d G .
C40 C 1.1138(6) 0.1304(3) 0.4376(3) 0.085(3) Uani 1 1 d G .
H40 H 1.095693 0.159067 0.479118 0.102 Uiso 1 1 calc R U
C41 C 1.2113(6) 0.1537(3) 0.4112(4) 0.101(4) Uani 1 1 d G .
H41 H 1.258425 0.197919 0.435113 0.121 Uiso 1 1 calc R U
C42 C 1.2384(5) 0.1108(4) 0.3492(4) 0.105(4) Uani 1 1 d G .
H42 H 1.303638 0.126345 0.331554 0.126 Uiso 1 1 calc R U
C43 C 1.1680(6) 0.0446(4) 0.3135(3) 0.090(3) Uani 1 1 d G .
H43 H 1.186121 0.015917 0.272000 0.108 Uiso 1 1 calc R U
C44 C 1.0705(5) 0.0213(3) 0.3399(3) 0.070(3) Uani 1 1 d G .
C45 C 0.9832(10) -0.0659(6) 0.2289(6) 0.095(3) Uani 1 1 d . .
H45A H 0.969707 -0.023245 0.213962 0.142 Uiso 1 1 calc R U
H45B H 0.913975 -0.102253 0.207115 0.142 Uiso 1 1 calc R U
H45C H 1.060207 -0.086192 0.217040 0.142 Uiso 1 1 calc R U
C46 C 1.0378(9) -0.1073(4) 0.3273(6) 0.089(3) Uani 1 1 d . .
H46A H 1.120610 -0.117248 0.317152 0.133 Uiso 1 1 calc R U
H46B H 0.981343 -0.150426 0.304457 0.133 Uiso 1 1 calc R U
H46C H 1.041080 -0.094737 0.375545 0.133 Uiso 1 1 calc R U
C47 C 0.6305(9) 0.0166(6) 0.4451(7) 0.081(3) Uani 1 1 d . .
C48 C 0.6084(10) 0.0701(6) 0.4139(7) 0.087(3) Uani 1 1 d . .
H48 H 0.620004 0.123428 0.437243 0.105 Uiso 1 1 calc R U
C49 C 0.5309(10) 0.0362(6) 0.3497(7) 0.091(4) Uani 1 1 d . .
H49 H 0.481469 0.063334 0.322481 0.110 Uiso 1 1 calc R U
C50 C 0.5089(8) -0.0381(5) 0.3406(6) 0.069(3) Uani 1 1 d . .
C51 C 0.6978(10) 0.0227(6) 0.5151(6) 0.095(3) Uani 1 1 d . .
H51A H 0.639222 0.010612 0.540697 0.142 Uiso 1 1 calc R U
H51B H 0.733787 0.072303 0.537418 0.142 Uiso 1 1 calc R U
H51C H 0.763622 -0.010841 0.512212 0.142 Uiso 1 1 calc R U
C52 C 0.4245(9) -0.0956(6) 0.2884(6) 0.097(3) Uani 1 1 d . .
H52A H 0.471547 -0.136988 0.269848 0.145 Uiso 1 1 calc R U
H52B H 0.387241 -0.076514 0.252699 0.145 Uiso 1 1 calc R U
H52C H 0.359246 -0.111230 0.308252 0.145 Uiso 1 1 calc R U
C53 C 0.5985(8) -0.1213(5) 0.4070(5) 0.075(3) Uani 1 1 d . .
H53A H 0.532451 -0.158205 0.378971 0.090 Uiso 1 1 calc R U
H53B H 0.603233 -0.119958 0.454055 0.090 Uiso 1 1 calc R U
C54 C 0.7243(8) -0.1411(4) 0.3847(5) 0.070(3) Uani 1 1 d . .
H54A H 0.791482 -0.109577 0.418385 0.084 Uiso 1 1 calc R U
H54B H 0.737980 -0.191730 0.383250 0.084 Uiso 1 1 calc R U
C55 C 0.6859(6) -0.1970(3) 0.2617(4) 0.075(3) Uani 1 1 d G .
C56 C 0.6864(7) -0.1908(4) 0.1973(4) 0.098(3) Uani 1 1 d G U
H56 H 0.717577 -0.147080 0.192804 0.118 Uiso 1 1 calc R U
C57 C 0.6403(8) -0.2500(6) 0.1396(3) 0.125(4) Uani 1 1 d G U
H57 H 0.640648 -0.245784 0.096547 0.150 Uiso 1 1 calc R U
C58 C 0.5937(7) -0.3153(4) 0.1464(5) 0.120(4) Uani 1 1 d G .
H58 H 0.562895 -0.354890 0.107790 0.144 Uiso 1 1 calc R U
C59 C 0.5932(6) -0.3216(3) 0.2108(6) 0.108(4) Uani 1 1 d G .
H59 H 0.562071 -0.365294 0.215290 0.129 Uiso 1 1 calc R U
C60 C 0.6393(6) -0.2624(4) 0.2685(4) 0.082(3) Uani 1 1 d G .
H60 H 0.639000 -0.266591 0.311548 0.099 Uiso 1 1 calc R U
C61 C 0.7169(13) 0.2480(6) 0.3975(9) 0.104(2) Uani 1 1 d . .
C62 C 0.6099(11) 0.2659(5) 0.4237(7) 0.104(2) Uani 1 1 d D .
H62 H 0.602937 0.289377 0.468758 0.125 Uiso 1 1 calc R U
C63 C 0.5142(12) 0.2411(5) 0.3676(6) 0.104(2) Uani 1 1 d D .
H63 H 0.429216 0.244854 0.370346 0.125 Uiso 1 1 calc R U
C64 C 0.5565(13) 0.2104(6) 0.3074(8) 0.104(2) Uani 1 1 d . .
C65 C 0.8471(14) 0.2656(6) 0.4333(8) 0.146(6) Uani 1 1 d . .
H65A H 0.880875 0.222164 0.441634 0.220 Uiso 1 1 calc R U
H65B H 0.849636 0.303564 0.475979 0.220 Uiso 1 1 calc R U
H65C H 0.896494 0.282483 0.406047 0.220 Uiso 1 1 calc R U
C66 C 0.4958(13) 0.1787(8) 0.2400(9) 0.148(6) Uani 1 1 d . .
H66A H 0.502971 0.126272 0.226607 0.222 Uiso 1 1 calc R U
H66B H 0.534284 0.199319 0.210880 0.222 Uiso 1 1 calc R U
H66C H 0.408283 0.188655 0.236043 0.222 Uiso 1 1 calc R U
C67 C 0.7772(9) 0.1909(5) 0.2845(6) 0.085(3) Uani 1 1 d . .
H67A H 0.845119 0.229185 0.296959 0.102 Uiso 1 1 calc R U
H67B H 0.736278 0.185420 0.238197 0.102 Uiso 1 1 calc R U
C68 C 0.8339(9) 0.1180(5) 0.2863(5) 0.081(3) Uani 1 1 d . .
H68A H 0.905360 0.112352 0.262931 0.098 Uiso 1 1 calc R U
H68B H 0.866356 0.122135 0.333526 0.098 Uiso 1 1 calc R U
C69 C 0.7158(8) 0.0292(5) 0.1841(4) 0.092(3) Uani 1 1 d G .
C70 C 0.7726(7) 0.0599(4) 0.1428(6) 0.112(4) Uani 1 1 d G .
H70 H 0.834984 0.098219 0.162290 0.135 Uiso 1 1 calc R U
C71 C 0.7360(11) 0.0332(6) 0.0724(6) 0.150(6) Uani 1 1 d G .
H71 H 0.773956 0.053707 0.044805 0.180 Uiso 1 1 calc R U
C72 C 0.6427(11) -0.0241(6) 0.0433(4) 0.170(7) Uani 1 1 d G U
H72 H 0.618232 -0.041977 -0.003787 0.204 Uiso 1 1 calc R U
C73 C 0.5860(8) -0.0548(5) 0.0846(5) 0.145(5) Uani 1 1 d G U
H73 H 0.523534 -0.093149 0.065106 0.174 Uiso 1 1 calc R U
C74 C 0.6225(8) -0.0281(5) 0.1550(5) 0.112(4) Uani 1 1 d G U
H74 H 0.584561 -0.048638 0.182591 0.134 Uiso 1 1 calc R U
C81 C 0.470(3) 0.3489(17) 0.0676(14) 0.267(12) Uiso 1 1 d D .
C82 C 0.354(3) 0.3274(15) 0.0648(14) 0.285(13) Uiso 1 1 d D .
H82 H 0.275359 0.346346 0.061719 0.341 Uiso 1 1 calc R U
C83 C 0.409(3) 0.2574(14) 0.0691(12) 0.255(10) Uiso 1 1 d D .
H83 H 0.348499 0.223743 0.071760 0.306 Uiso 1 1 calc R U
C84 C 0.544(3) 0.2248(16) 0.0704(14) 0.298(13) Uiso 1 1 d D .
H84 H 0.567815 0.180344 0.076917 0.358 Uiso 1 1 calc R U
C85 C 0.621(3) 0.2800(17) 0.0593(15) 0.306(14) Uiso 1 1 d D .
H85 H 0.701844 0.267723 0.052612 0.367 Uiso 1 1 calc R U
C86 C 0.588(3) 0.3546(17) 0.0569(15) 0.319(15) Uiso 1 1 d D .
H86 H 0.634039 0.392630 0.050124 0.382 Uiso 1 1 calc R U
C87 C 0.445(2) 0.4367(14) 0.0757(13) 0.287(12) Uiso 1 1 d D .
H87A H 0.481551 0.451350 0.042435 0.430 Uiso 1 1 calc R U
H87B H 0.483964 0.466991 0.120588 0.430 Uiso 1 1 calc R U
H87C H 0.356332 0.442435 0.068936 0.430 Uiso 1 1 calc R U
C88 C 0.037(3) 0.8362(16) 0.0646(14) 0.254(11) Uiso 1 1 d D .
C89 C 0.145(2) 0.8077(14) 0.0806(11) 0.227(9) Uiso 1 1 d D .
H89 H 0.160128 0.760272 0.081947 0.272 Uiso 1 1 calc R U
C90 C 0.228(2) 0.8690(13) 0.0948(10) 0.218(9) Uiso 1 1 d D .
H90 H 0.310014 0.854822 0.099341 0.262 Uiso 1 1 calc R U
C91 C 0.230(3) 0.9476(16) 0.1049(13) 0.273(12) Uiso 1 1 d D .
H91 H 0.298802 0.981821 0.123284 0.327 Uiso 1 1 calc R U
C92 C 0.107(3) 0.9613(13) 0.0815(11) 0.235(10) Uiso 1 1 d D .
H92 H 0.089578 1.007656 0.077726 0.282 Uiso 1 1 calc R U
C93 C 0.012(2) 0.9063(11) 0.0640(9) 0.193(7) Uiso 1 1 d D .
H93 H -0.071146 0.916940 0.051435 0.232 Uiso 1 1 calc R U
C94 C -0.068(4) 0.793(2) 0.053(2) 0.46(3) Uiso 1 1 d D .
H94A H -0.055212 0.759911 0.080027 0.686 Uiso 1 1 calc R U
H94B H -0.088082 0.765034 0.005836 0.686 Uiso 1 1 calc R U
H94C H -0.136248 0.822923 0.065748 0.686 Uiso 1 1 calc R U

loop_
_atom_site_aniso_label
_atom_site_aniso_U_11
_atom_site_aniso_U_22
_atom_site_aniso_U_33
_atom_site_aniso_U_23
_atom_site_aniso_U_13
_atom_site_aniso_U_12
Y1 0.0629(6) 0.0631(6) 0.0927(8) 0.0350(5) 0.0198(5) 0.0086(4)
N1 0.058(4) 0.068(5) 0.084(6) 0.031(4) 0.004(4) -0.005(4)
N2 0.062(5) 0.061(5) 0.104(7) 0.023(5) 0.013(5) 0.010(4)
N3 0.071(5) 0.068(5) 0.093(7) 0.034(5) 0.004(5) -0.001(4)
N4 0.076(6) 0.075(5) 0.092(7) 0.042(5) 0.024(6) 0.007(5)
N5 0.061(5) 0.074(5) 0.116(8) 0.047(5) 0.026(5) 0.004(4)
C1 0.068(6) 0.079(6) 0.092(8) 0.038(6) -0.002(5) -0.016(5)
C2 0.062(6) 0.083(7) 0.093(8) 0.043(6) 0.024(6) -0.001(6)
C3 0.071(7) 0.079(7) 0.103(8) 0.036(6) 0.032(6) 0.011(5)
C4 0.082(7) 0.079(7) 0.136(11) 0.045(7) 0.039(7) 0.014(6)
C5 0.062(7) 0.104(9) 0.147(12) 0.056(8) 0.023(7) 0.029(6)
C6 0.065(6) 0.082(7) 0.128(10) 0.040(7) 0.020(6) -0.002(6)
C7 0.069(6) 0.067(6) 0.094(8) 0.041(6) 0.028(6) 0.004(5)
C8 0.091(7) 0.075(7) 0.147(11) 0.046(7) 0.035(7) -0.010(6)
C9 0.069(7) 0.087(7) 0.117(11) 0.013(7) 0.020(7) -0.006(6)
C10 0.057(6) 0.074(7) 0.088(9) 0.018(6) 0.004(5) -0.001(5)
C11 0.060(6) 0.065(6) 0.153(12) 0.055(8) 0.030(7) 0.003(5)
C12 0.076(7) 0.104(9) 0.128(11) 0.061(8) 0.039(7) -0.003(6)
C13 0.078(7) 0.071(7) 0.089(9) 0.026(6) 0.026(6) 0.002(5)
C14 0.080(7) 0.084(7) 0.128(12) 0.025(7) 0.005(7) 0.000(6)
C15 0.099(8) 0.101(8) 0.126(11) 0.032(8) 0.041(8) 0.002(7)
C16 0.107(9) 0.071(6) 0.135(10) 0.058(7) 0.036(7) 0.028(6)
C17 0.091(8) 0.049(5) 0.123(10) 0.025(6) 0.034(7) 0.019(5)
C18 0.063(6) 0.068(7) 0.103(9) 0.030(6) 0.023(6) -0.012(5)
C19 0.090(8) 0.076(7) 0.121(11) 0.034(8) 0.022(8) -0.005(6)
C20 0.100(9) 0.124(10) 0.112(12) 0.041(9) 0.013(8) -0.001(8)
C21 0.147(12) 0.097(10) 0.126(13) 0.017(8) 0.060(10) -0.004(9)
C22 0.133(11) 0.080(8) 0.136(12) 0.038(9) 0.048(10) 0.007(7)
C23 0.096(7) 0.053(6) 0.111(9) 0.022(6) 0.030(7) 0.006(6)
C24 0.086(8) 0.069(7) 0.127(12) 0.047(7) 0.042(8) 0.011(6)
C25 0.118(11) 0.058(6) 0.125(11) 0.030(7) 0.016(9) 0.000(7)
C26 0.073(8) 0.071(7) 0.162(13) 0.049(8) 0.033(9) 0.004(6)
C27 0.088(8) 0.064(6) 0.103(10) 0.028(6) 0.041(8) 0.012(6)
C28 0.160(11) 0.091(8) 0.134(11) 0.049(7) 0.086(10) 0.022(8)
C29 0.134(11) 0.143(11) 0.134(13) 0.060(10) 0.057(10) 0.010(9)
C30 0.090(8) 0.081(7) 0.112(9) 0.050(6) 0.020(7) 0.009(6)
C31 0.075(7) 0.099(8) 0.117(9) 0.057(7) 0.007(6) -0.011(6)
C32 0.103(9) 0.110(10) 0.094(10) 0.056(8) 0.008(8) -0.015(7)
C33 0.110(10) 0.147(11) 0.121(12) 0.080(10) -0.021(9) -0.025(8)
C34 0.178(16) 0.216(18) 0.127(16) 0.095(13) -0.022(12) -0.014(12)
C35 0.24(2) 0.189(16) 0.077(11) 0.042(10) 0.014(10) -0.044(11)
C36 0.27(2) 0.147(13) 0.119(15) 0.056(11) 0.016(13) -0.031(13)
C37 0.144(11) 0.093(9) 0.089(11) 0.033(7) 0.012(8) -0.026(8)
Y2 0.0582(5) 0.0641(6) 0.0853(8) 0.0353(5) 0.0245(5) 0.0072(4)
N6 0.056(4) 0.074(5) 0.104(7) 0.037(5) 0.029(4) 0.008(4)
N7 0.061(5) 0.068(5) 0.086(7) 0.032(5) 0.027(5) 0.005(4)
N8 0.060(4) 0.066(5) 0.085(6) 0.030(4) 0.024(4) 0.010(4)
N9 0.053(5) 0.082(6) 0.161(9) 0.072(6) 0.029(6) 0.009(4)
N10 0.062(5) 0.072(5) 0.145(9) 0.058(6) 0.037(5) 0.013(4)
C38 0.082(7) 0.104(7) 0.082(8) 0.046(6) 0.041(6) 0.023(6)
C39 0.059(5) 0.058(5) 0.104(8) 0.045(6) 0.016(6) 0.003(5)
C40 0.062(6) 0.078(7) 0.124(10) 0.040(7) 0.019(6) 0.008(5)
C41 0.081(7) 0.086(8) 0.144(12) 0.044(8) 0.030(7) 0.012(6)
C42 0.082(7) 0.084(8) 0.180(13) 0.062(8) 0.068(8) 0.025(7)
C43 0.068(6) 0.083(7) 0.140(10) 0.055(7) 0.035(7) -0.001(5)
C44 0.055(5) 0.086(7) 0.085(8) 0.043(6) 0.029(5) 0.015(5)
C45 0.102(8) 0.095(7) 0.094(9) 0.020(6) 0.054(7) 0.025(6)
C46 0.077(6) 0.049(5) 0.147(10) 0.033(6) 0.031(7) 0.018(5)
C47 0.072(7) 0.068(7) 0.118(10) 0.034(7) 0.048(7) 0.023(6)
C48 0.074(7) 0.071(7) 0.123(11) 0.030(7) 0.033(7) 0.009(6)
C49 0.065(7) 0.093(8) 0.144(12) 0.059(8) 0.051(7) 0.045(6)
C50 0.042(5) 0.078(7) 0.093(8) 0.030(6) 0.025(5) 0.014(5)
C51 0.086(7) 0.108(8) 0.099(10) 0.033(7) 0.040(7) 0.010(6)
C52 0.068(7) 0.100(8) 0.127(10) 0.042(7) 0.019(7) 0.018(6)
C53 0.076(6) 0.072(6) 0.093(8) 0.042(5) 0.033(6) 0.004(5)
C54 0.073(6) 0.052(5) 0.091(8) 0.027(5) 0.020(6) -0.001(4)
C55 0.058(6) 0.072(6) 0.105(9) 0.027(6) 0.038(6) 0.013(5)
C56 0.101(8) 0.107(8) 0.099(9) 0.042(6) 0.032(7) -0.001(6)
C57 0.120(10) 0.164(13) 0.084(10) 0.032(6) 0.012(8) -0.010(9)
C58 0.100(9) 0.120(11) 0.126(13) 0.014(9) 0.024(9) 0.002(8)
C59 0.079(7) 0.087(9) 0.161(13) 0.036(9) 0.036(9) 0.005(6)
C60 0.068(6) 0.067(6) 0.109(9) 0.020(6) 0.025(6) -0.004(5)
C61 0.103(6) 0.066(4) 0.158(8) 0.048(4) 0.041(4) 0.013(3)
C62 0.103(6) 0.066(4) 0.158(8) 0.048(4) 0.041(4) 0.013(3)
C63 0.103(6) 0.066(4) 0.158(8) 0.048(4) 0.041(4) 0.013(3)
C64 0.103(6) 0.066(4) 0.158(8) 0.048(4) 0.041(4) 0.013(3)
C65 0.157(14) 0.087(9) 0.182(15) 0.041(9) -0.006(11) 0.027(9)
C66 0.104(10) 0.140(12) 0.202(17) 0.081(11) -0.020(11) 0.012(9)
C67 0.079(7) 0.070(6) 0.128(9) 0.058(6) 0.024(7) 0.005(5)
C68 0.079(6) 0.070(6) 0.113(9) 0.048(6) 0.028(6) 0.010(5)
C69 0.091(8) 0.113(9) 0.082(10) 0.046(8) 0.013(7) 0.034(7)
C70 0.126(10) 0.124(10) 0.126(12) 0.086(9) 0.041(9) 0.010(8)
C71 0.188(17) 0.182(16) 0.118(14) 0.078(12) 0.069(13) 0.057(13)
C72 0.173(17) 0.24(2) 0.116(14) 0.076(13) 0.027(12) 0.041(15)
C73 0.166(14) 0.159(13) 0.096(7) 0.020(9) 0.018(9) 0.021(11)
C74 0.124(10) 0.125(10) 0.094(7) 0.048(8) 0.017(8) 0.007(9)

loop_
_atom_type_symbol
_atom_type_description
_atom_type_scat_dispersion_real
_atom_type_scat_dispersion_imag
_atom_type_scat_source
C C 0.0033 0.0016 'International Tables Vol C Tables 4.2.6.8 and 6.1.1.4'
H H 0.0000 0.0000 'International Tables Vol C Tables 4.2.6.8 and 6.1.1.4'
N N 0.0061 0.0033 'International Tables Vol C Tables 4.2.6.8 and 6.1.1.4'
Y Y -2.7962 3.5667 'International Tables Vol C Tables 4.2.6.8 and 6.1.1.4'

loop_
_geom_angle_atom_site_label_1
_geom_angle_atom_site_label_2
_geom_angle_atom_site_label_3
_geom_angle
N5 Y1 N3 130.9(3)
N5 Y1 C1 114.6(3)
N3 Y1 C1 109.1(3)
N5 Y1 N1 87.7(2)
N3 Y1 N1 88.9(2)
C1 Y1 N1 67.7(3)
N5 Y1 C11 95.9(3)
N3 Y1 C11 107.9(3)
C1 Y1 C11 86.9(3)
N1 Y1 C11 153.3(3)
N5 Y1 C12 82.7(3)
N3 Y1 C12 97.0(3)
C1 Y1 C12 116.9(4)
N1 Y1 C12 170.4(3)
C11 Y1 C12 30.0(3)
N5 Y1 C10 122.7(3)
N3 Y1 C10 85.7(3)
C1 Y1 C10 79.7(3)
N1 Y1 C10 143.0(3)
C11 Y1 C10 27.0(3)
C12 Y1 C10 45.6(3)
N5 Y1 C13 100.8(3)
N3 Y1 C13 70.5(3)
C1 Y1 C13 124.2(3)
N1 Y1 C13 158.4(3)
C11 Y1 C13 46.2(3)
C12 Y1 C13 26.6(3)
C10 Y1 C13 44.7(3)
C7 N1 C9 115.1(7)
C7 N1 C8 110.5(7)
C9 N1 C8 108.3(8)
C7 N1 Y1 105.3(5)
C9 N1 Y1 108.6(5)
C8 N1 Y1 108.8(5)
C10 N2 C13 107.7(8)
C10 N2 C16 126.5(10)
C13 N2 C16 122.8(9)
C18 N3 C17 116.3(7)
C18 N3 Y1 132.8(6)
C17 N3 Y1 108.4(6)
C24 N4 C27 108.2(10)
C24 N4 C30 125.8(9)
C27 N4 C30 126.0(11)
C32 N5 C31 113.2(8)
C32 N5 Y1 133.8(6)
C31 N5 Y1 108.7(6)
C2 C1 Y1 109.2(5)
C3 C2 C7 120.0
C3 C2 C1 120.6(6)
C7 C2 C1 119.4(6)
C2 C3 C4 120.0
C5 C4 C3 120.0
C6 C5 C4 120.0
C5 C6 C7 120.0
C6 C7 C2 120.0
C6 C7 N1 121.5(6)
C2 C7 N1 118.4(6)
C11 C10 N2 110.2(11)
C11 C10 C14 130.0(11)
N2 C10 C14 119.4(9)
C11 C10 Y1 71.2(6)
N2 C10 Y1 80.9(5)
C14 C10 Y1 120.1(6)
C10 C11 C12 105.6(9)
C10 C11 Y1 81.8(6)
C12 C11 Y1 76.2(6)
C13 C12 C11 108.4(10)
C13 C12 Y1 82.5(6)
C11 C12 Y1 73.8(5)
C12 C13 N2 108.1(9)
C12 C13 C15 129.3(11)
N2 C13 C15 122.1(9)
C12 C13 Y1 70.9(6)
N2 C13 Y1 79.1(5)
C15 C13 Y1 122.5(7)
N2 C16 C17 107.9(7)
N3 C17 C16 111.3(9)
C19 C18 C23 120.0
C19 C18 N3 115.9(7)
C23 C18 N3 124.0(7)
C18 C19 C20 120.0
C21 C20 C19 120.0
C20 C21 C22 120.0
C23 C22 C21 120.0
C22 C23 C18 120.0
C25 C24 N4 109.2(11)
C25 C24 C28 128.9(15)
N4 C24 C28 121.8(12)
C24 C25 C26 106.7(12)
C27 C26 C25 106.9(11)
C26 C27 N4 108.9(11)
C26 C27 C29 128.4(12)
N4 C27 C29 122.6(12)
N4 C30 C31 114.5(8)
N5 C31 C30 115.8(9)
N5 C32 C33 127.3(8)
N5 C32 C37 112.7(8)
C33 C32 C37 120.0
C34 C33 C32 120.0
C33 C34 C35 120.0
C34 C35 C36 120.0
C37 C36 C35 120.0
C36 C37 C32 120.0
N10 Y2 N8 132.6(3)
N10 Y2 C38 112.8(3)
N8 Y2 C38 109.2(3)
N10 Y2 N6 88.2(2)
N8 Y2 N6 86.9(2)
C38 Y2 N6 69.2(3)
N10 Y2 C49 83.8(3)
N8 Y2 C49 99.2(3)
C38 Y2 C49 113.1(4)
N6 Y2 C49 172.0(3)
N10 Y2 C48 96.7(3)
N8 Y2 C48 108.6(3)
C38 Y2 C48 83.9(3)
N6 Y2 C48 152.3(3)
C49 Y2 C48 29.3(3)
N10 Y2 C50 102.3(3)
N8 Y2 C50 71.1(3)
C38 Y2 C50 122.7(3)
N6 Y2 C50 157.3(3)
C49 Y2 C50 28.1(3)
C48 Y2 C50 47.2(3)
N10 Y2 C47 124.1(3)
N8 Y2 C47 85.9(3)
C38 Y2 C47 76.7(3)
N6 Y2 C47 140.4(3)
C49 Y2 C47 46.0(3)
C48 Y2 C47 27.5(3)
C50 Y2 C47 46.0(3)
N10 Y2 N7 127.3(2)
N8 Y2 N7 63.9(2)
C38 Y2 N7 99.0(3)
N6 Y2 N7 143.6(2)
C49 Y2 N7 44.4(3)
C48 Y2 N7 44.8(3)
C50 Y2 N7 27.0(2)
C47 Y2 N7 27.0(2)
C44 N6 C45 113.9(7)
C44 N6 C46 110.2(7)
C45 N6 C46 108.6(8)
C44 N6 Y2 104.2(4)
C45 N6 Y2 108.3(5)
C46 N6 Y2 111.6(5)
C50 N7 C47 112.0(8)
C50 N7 C53 123.5(8)
C47 N7 C53 122.0(9)
C50 N7 Y2 73.5(4)
C47 N7 Y2 75.5(5)
C53 N7 Y2 104.0(4)
C55 N8 C54 115.0(7)
C55 N8 Y2 134.3(6)
C54 N8 Y2 108.6(5)
C61 N9 C64 109.9(11)
C61 N9 C67 125.1(10)
C64 N9 C67 124.9(11)
C68 N10 C69 115.2(8)
C68 N10 Y2 108.7(7)
C69 N10 Y2 131.9(6)
C39 C38 Y2 105.9(5)
C40 C39 C44 120.0
C40 C39 C38 119.7(6)
C44 C39 C38 120.2(6)
C39 C40 C41 120.0
C40 C41 C42 120.0
C43 C42 C41 120.0
C42 C43 C44 120.0
C43 C44 C39 120.0
C43 C44 N6 121.9(5)
C39 C44 N6 118.0(5)
C48 C47 N7 106.4(11)
C48 C47 C51 130.0(11)
N7 C47 C51 123.4(9)
C48 C47 Y2 70.9(6)
N7 C47 Y2 77.4(5)
C51 C47 Y2 120.4(6)
C47 C48 C49 107.2(10)
C47 C48 Y2 81.6(6)
C49 C48 Y2 74.6(6)
C50 C49 C48 109.5(10)
C50 C49 Y2 80.1(5)
C48 C49 Y2 76.2(5)
N7 C50 C49 104.8(9)
N7 C50 C52 122.5(9)
C49 C50 C52 131.8(11)
N7 C50 Y2 79.5(5)
C49 C50 Y2 71.9(5)
C52 C50 Y2 122.1(6)
N7 C53 C54 108.9(7)
N8 C54 C53 113.4(7)
C56 C55 C60 120.0
C56 C55 N8 116.8(6)
C60 C55 N8 123.2(6)
C57 C56 C55 120.0
C58 C57 C56 120.0
C59 C58 C57 120.0
C60 C59 C58 120.0
C59 C60 C55 120.0
N9 C61 C62 110.1(13)
N9 C61 C65 122.2(12)
C62 C61 C65 127.5(15)
C61 C62 C63 103.8(13)
C64 C63 C62 113.7(12)
C63 C64 C66 133.5(14)
C63 C64 N9 102.4(13)
C66 C64 N9 124.1(13)
N9 C67 C68 114.4(8)
N10 C68 C67 117.3(8)
C70 C69 C74 120.0
C70 C69 N10 123.2(8)
C74 C69 N10 116.8(7)
C71 C70 C69 120.0
C70 C71 C72 120.0
C71 C72 C73 120.0
C72 C73 C74 120.0
C73 C74 C69 120.0
C82 C81 C86 165(4)
C82 C81 C87 97(2)
C86 C81 C87 94(2)
C81 C82 C83 84(2)
C82 C83 C84 137(3)
C85 C84 C83 103(3)
C84 C85 C86 128(3)
C81 C86 C85 96(3)
C89 C88 C94 116(2)
C89 C88 C93 131(3)
C94 C88 C93 112(2)
C88 C89 C90 100(3)
C89 C90 C91 141(3)
C92 C91 C90 106(3)
C93 C92 C91 120(3)
C88 C93 C92 121(3)

loop_
_geom_bond_atom_site_label_1
_geom_bond_atom_site_label_2
_geom_bond_distance
Y1 N5 2.213(8)
Y1 N3 2.276(7)
Y1 C1 2.408(10)
Y1 N1 2.635(7)
Y1 C11 2.781(10)
Y1 C12 2.813(10)
Y1 C10 2.908(10)
Y1 C13 2.950(9)
N1 C7 1.445(9)
N1 C9 1.459(12)
N1 C8 1.495(11)
N2 C10 1.372(11)
N2 C13 1.385(12)
N2 C16 1.472(11)
N3 C18 1.396(9)
N3 C17 1.447(12)
N4 C24 1.353(13)
N4 C27 1.371(12)
N4 C30 1.479(12)
N5 C32 1.390(10)
N5 C31 1.458(12)
C1 C2 1.499(10)
C2 C3 1.3900
C2 C7 1.3900
C3 C4 1.3900
C4 C5 1.3900
C5 C6 1.3900
C6 C7 1.3900
C10 C11 1.334(13)
C10 C14 1.508(14)
C11 C12 1.448(14)
C12 C13 1.331(13)
C13 C15 1.520(13)
C16 C17 1.570(13)
C18 C19 1.3900
C18 C23 1.3900
C19 C20 1.3900
C20 C21 1.3900
C21 C22 1.3900
C22 C23 1.3900
C24 C25 1.320(14)
C24 C28 1.516(14)
C25 C26 1.446(15)
C26 C27 1.312(14)
C27 C29 1.468(15)
C30 C31 1.522(12)
C32 C33 1.3900
C32 C37 1.3900
C33 C34 1.3900
C34 C35 1.3900
C35 C36 1.3900
C36 C37 1.3900
Y2 N10 2.223(8)
Y2 N8 2.271(7)
Y2 C38 2.392(10)
Y2 N6 2.599(7)
Y2 C49 2.792(8)
Y2 C48 2.812(10)
Y2 C50 2.894(8)
Y2 C47 2.945(10)
Y2 N7 2.968(7)
N6 C44 1.430(9)
N6 C45 1.475(12)
N6 C46 1.493(10)
N7 C50 1.372(11)
N7 C47 1.382(12)
N7 C53 1.479(10)
N8 C55 1.428(9)
N8 C54 1.454(11)
N9 C61 1.363(15)
N9 C64 1.399(14)
N9 C67 1.438(12)
N10 C68 1.433(11)
N10 C69 1.442(11)
C38 C39 1.541(9)
C39 C40 1.3900
C39 C44 1.3900
C40 C41 1.3900
C41 C42 1.3900
C42 C43 1.3900
C43 C44 1.3900
C47 C48 1.372(13)
C47 C51 1.491(14)
C48 C49 1.416(14)
C49 C50 1.382(12)
C50 C52 1.461(13)
C53 C54 1.524(11)
C55 C56 1.3900
C55 C60 1.3900
C56 C57 1.3900
C57 C58 1.3900
C58 C59 1.3900
C59 C60 1.3900
C61 C62 1.363(15)
C61 C65 1.458(17)
C62 C63 1.382(12)
C63 C64 1.377(16)
C64 C66 1.396(16)
C67 C68 1.535(11)
C69 C70 1.3900
C69 C74 1.3900
C70 C71 1.3900
C71 C72 1.3900
C72 C73 1.3900
C73 C74 1.3900
C81 C82 1.30(3)
C81 C86 1.33(3)
C81 C87 1.66(3)
C82 C83 1.49(3)
C83 C84 1.59(3)
C84 C85 1.42(3)
C85 C86 1.48(3)
C88 C89 1.33(3)
C88 C94 1.33(4)
C88 C93 1.37(2)
C89 C90 1.39(2)
C90 C91 1.45(2)
C91 C92 1.39(3)
C92 C93 1.38(2)
